data_2243345
loop_
_publ_author_name
'Daoui, Said'
'Baydere, Cemile'
'Chelfi, Tarik'
'El Kalai, Fouad'
'Dege, Necmi'
'Karrouchi, Khalid'
'Benchat, Noureddine'

_publ_section_title
;
 Polymorphism of
 2-(5-benzyl-6-oxo-3-phenyl-1,6-dihydropyridazin-1-yl)acetic acid with two
 monoclinic modifications: crystal structures and Hirshfeld surface
 analyses
;
_journal_coeditor_code WM5541
_journal_issue 3
_journal_name_full 'Acta Crystallographica Section E'
_journal_page_first 432
_journal_page_last 437
_journal_paper_doi 10.1107/S2056989020002406
_journal_volume 76
_journal_year 2020
_chemical_formula_moiety 'C19 H16 N2 O3'
_chemical_formula_sum 'C19 H16 N2 O3'
_chemical_formula_weight 320.34
_space_group_crystal_system monoclinic
_space_group_IT_number 14
_space_group_name_Hall '-P 2ybc'
_space_group_name_H-M_alt 'P 1 21/c 1'
_atom_sites_solution_hydrogens geom
_audit_creation_method SHELXL-2018/3
_cell_angle_alpha 90
_cell_angle_beta 109.120(5)
_cell_angle_gamma 90
_cell_formula_units_Z 4
_cell_length_a 10.5976(6)
_cell_length_b 15.5500(7)
_cell_length_c 10.3731(7)
_cell_measurement_reflns_used 11065
_cell_measurement_temperature 296(2)
_cell_measurement_theta_max 30.17
_cell_measurement_theta_min 2.03
_cell_volume 1615.11(17)
_computing_cell_refinement
;
X-AREA (Stoe & Cie, 2002)
;
_computing_data_collection
;
X-AREA (Stoe & Cie, 2002)
;
_computing_data_reduction
;
X-RED32 (Stoe & Cie, 2002)
;
_computing_molecular_graphics
;
Mercury (Macrae <i>et al.</i>,  2020) and PLATON (Spek, 2020)
;
_computing_publication_material
;
WinGX (Farrugia, 2012), PLATON (Spek, 2020) and publCIF
(Westrip, 2010)
;
_computing_structure_refinement
;
<i>SHELXL2018/3</i> (Sheldrick, 2015b)
;
_computing_structure_solution
;
<i>SHELXT2017/1</i> (Sheldrick, 2015a)
;
_diffrn_ambient_temperature 296(2)
_diffrn_detector 'image plate (34 cm diameter)'
_diffrn_detector_area_resol_mean 6.67
_diffrn_measured_fraction_theta_full 0.989
_diffrn_measured_fraction_theta_max 0.986
_diffrn_measurement_device '2-circle goniometer'
_diffrn_measurement_device_type 'STOE IPDS 2'
_diffrn_measurement_method 'rotation method'
_diffrn_radiation_monochromator 'plane graphite'
_diffrn_radiation_type 'Mo K\a'
_diffrn_radiation_wavelength 0.71073
_diffrn_reflns_av_R_equivalents 0.0365
_diffrn_reflns_av_unetI/netI 0.0404
_diffrn_reflns_limit_h_max 14
_diffrn_reflns_limit_h_min -14
_diffrn_reflns_limit_k_max 21
_diffrn_reflns_limit_k_min -21
_diffrn_reflns_limit_l_max 14
_diffrn_reflns_limit_l_min -9
_diffrn_reflns_number 12114
_diffrn_reflns_theta_full 25.242
_diffrn_reflns_theta_max 29.808
_diffrn_reflns_theta_min 2.034
_diffrn_source 'sealed X-ray tube, 12 x 0.4 mm long-fine focus'
_diffrn_source_current 45
_diffrn_source_power 2.25
_diffrn_source_voltage 50
_exptl_absorpt_coefficient_mu 0.090
_exptl_absorpt_correction_T_max 0.9657
_exptl_absorpt_correction_T_min 0.9503
_exptl_absorpt_correction_type integration
_exptl_absorpt_process_details
;
(X-RED32; Stoe & Cie, 2002)
;
_exptl_crystal_colour colorless
_exptl_crystal_density_diffrn 1.317
_exptl_crystal_description prism
_exptl_crystal_F_000 672
_exptl_crystal_size_max 0.770
_exptl_crystal_size_mid 0.697
_exptl_crystal_size_min 0.590
_refine_diff_density_max 0.212
_refine_diff_density_min -0.210
_refine_ls_extinction_method none
_refine_ls_goodness_of_fit_ref 0.975
_refine_ls_hydrogen_treatment constr
_refine_ls_matrix_type full
_refine_ls_number_parameters 218
_refine_ls_number_reflns 4562
_refine_ls_number_restraints 0
_refine_ls_restrained_S_all 0.975
_refine_ls_R_factor_all 0.0950
_refine_ls_R_factor_gt 0.0487
_refine_ls_shift/su_max 0.000
_refine_ls_shift/su_mean 0.000
_refine_ls_structure_factor_coef Fsqd
_refine_ls_weighting_details 'w=1/[\s^2^(Fo^2^)+(0.0658P)^2^] where P=(Fo^2^+2Fc^2^)/3'
_refine_ls_weighting_scheme calc
_refine_ls_wR_factor_gt 0.1175
_refine_ls_wR_factor_ref 0.1314
_reflns_number_gt 2560
_reflns_number_total 4562
_reflns_threshold_expression 'I > 2\s(I)'
_cod_data_source_file wm5541sup1.cif
_cod_data_source_block II
_cod_original_sg_symbol_H-M 'P 21/c'
_cod_database_code 2243345
_shelx_space_group_comment
;
The symmetry employed for this shelxl refinement is uniquely defined
by the following loop, which should always be used as a source of
symmetry information in preference to the above space-group names.
They are only intended as comments.
;

loop_
_space_group_symop_operation_xyz
'x, y, z'
'-x, y+1/2, -z+1/2'
'-x, -y, -z'
'x, -y-1/2, z-1/2'

loop_
_atom_site_type_symbol
_atom_site_label
_atom_site_fract_x
_atom_site_fract_y
_atom_site_fract_z
_atom_site_U_iso_or_equiv
_atom_site_adp_type
_atom_site_calc_flag
_atom_site_occupancy
_atom_site_disorder_assembly
_atom_site_disorder_group
O O1 0.72419(10) 0.27629(8) 0.59311(12) 0.0685(3) Uani d 1 . .
O O3 0.85719(10) 0.46576(8) 0.50173(13) 0.0697(3) Uani d 1 . .
O O2 0.97177(11) 0.41088(9) 0.37548(13) 0.0746(4) Uani d 1 . .
H H3 1.024031 0.449746 0.410547 0.112 Uiso calc 1 . .
N N1 0.56525(10) 0.40450(8) 0.30448(12) 0.0469(3) Uani d 1 . .
N N2 0.65255(10) 0.35304(8) 0.39742(12) 0.0482(3) Uani d 1 . .
C C7 0.45128(12) 0.42124(9) 0.32229(14) 0.0448(3) Uani d 1 . .
C C10 0.63572(13) 0.31919(10) 0.51338(15) 0.0505(3) Uani d 1 . .
C C8 0.41953(13) 0.38747(10) 0.43611(15) 0.0518(3) Uani d 1 . .
H H8 0.336938 0.399584 0.445235 0.062 Uiso calc 1 . .
C C6 0.35817(13) 0.47589(9) 0.21629(14) 0.0467(3) Uani d 1 . .
C C9 0.50740(13) 0.33851(10) 0.52997(15) 0.0510(3) Uani d 1 . .
C C12 0.87184(13) 0.41235(11) 0.42288(15) 0.0540(4) Uani d 1 . .
C C11 0.77702(13) 0.33946(10) 0.37033(16) 0.0529(4) Uani d 1 . .
H H11A 0.758711 0.333700 0.272786 0.064 Uiso calc 1 . .
H H11B 0.817891 0.286421 0.413433 0.064 Uiso calc 1 . .
C C14 0.34689(14) 0.30038(11) 0.65991(16) 0.0559(4) Uani d 1 . .
C C1 0.37838(15) 0.48952(12) 0.09292(17) 0.0629(4) Uani d 1 . .
H H1 0.450530 0.463405 0.076387 0.076 Uiso calc 1 . .
C C13 0.48712(15) 0.29980(13) 0.65443(18) 0.0679(5) Uani d 1 . .
H H13A 0.543928 0.330261 0.733863 0.082 Uiso calc 1 . .
H H13B 0.517681 0.240631 0.661889 0.082 Uiso calc 1 . .
C C2 0.29390(17) 0.54093(13) -0.00593(19) 0.0744(5) Uani d 1 . .
H H2 0.309754 0.549564 -0.088011 0.089 Uiso calc 1 . .
C C5 0.25091(17) 0.51563(13) 0.23724(19) 0.0733(5) Uani d 1 . .
H H5 0.234983 0.508074 0.319510 0.088 Uiso calc 1 . .
C C3 0.18788(19) 0.57899(13) 0.0157(2) 0.0814(6) Uani d 1 . .
H H3A 0.129995 0.613227 -0.051425 0.098 Uiso calc 1 . .
C C19 0.3040(2) 0.36098(15) 0.7325(2) 0.0846(6) Uani d 1 . .
H H19 0.361300 0.405216 0.775869 0.102 Uiso calc 1 . .
C C15 0.25885(18) 0.23814(14) 0.5959(2) 0.0837(6) Uani d 1 . .
H H15 0.283752 0.197158 0.543528 0.100 Uiso calc 1 . .
C C17 0.09285(19) 0.29337(18) 0.6803(3) 0.0941(7) Uani d 1 . .
H H17 0.008047 0.290075 0.688145 0.113 Uiso calc 1 . .
C C4 0.1669(2) 0.56655(15) 0.1373(2) 0.0960(7) Uani d 1 . .
H H4 0.094447 0.592977 0.152843 0.115 Uiso calc 1 . .
C C18 0.1777(2) 0.35732(18) 0.7422(3) 0.1008(7) Uani d 1 . .
H H18 0.150476 0.399081 0.791625 0.121 Uiso calc 1 . .
C C16 0.1334(2) 0.23488(17) 0.6074(3) 0.1056(8) Uani d 1 . .
H H16 0.075399 0.191088 0.563708 0.127 Uiso calc 1 . .

loop_
_atom_site_aniso_label
_atom_site_aniso_U_11
_atom_site_aniso_U_22
_atom_site_aniso_U_33
_atom_site_aniso_U_12
_atom_site_aniso_U_13
_atom_site_aniso_U_23
O1 0.0598(6) 0.0850(8) 0.0606(7) 0.0170(6) 0.0196(5) 0.0211(6)
O3 0.0610(6) 0.0868(8) 0.0744(8) -0.0176(6) 0.0402(6) -0.0276(6)
O2 0.0615(6) 0.1001(10) 0.0777(8) -0.0164(6) 0.0437(6) -0.0276(7)
N1 0.0482(5) 0.0524(7) 0.0415(6) 0.0005(5) 0.0167(5) 0.0007(5)
N2 0.0435(5) 0.0561(7) 0.0464(7) 0.0002(5) 0.0166(5) -0.0001(5)
C7 0.0457(6) 0.0494(8) 0.0417(7) -0.0021(6) 0.0175(5) -0.0003(6)
C10 0.0493(7) 0.0556(9) 0.0462(8) -0.0019(6) 0.0152(6) 0.0019(7)
C8 0.0466(6) 0.0643(9) 0.0485(8) 0.0003(6) 0.0212(6) 0.0065(7)
C6 0.0499(7) 0.0503(8) 0.0442(7) 0.0014(6) 0.0212(6) 0.0016(6)
C9 0.0495(7) 0.0586(9) 0.0467(8) -0.0039(6) 0.0180(6) 0.0058(7)
C12 0.0459(7) 0.0737(10) 0.0471(8) 0.0002(7) 0.0218(6) -0.0021(7)
C11 0.0467(7) 0.0654(10) 0.0497(8) 0.0037(6) 0.0200(6) -0.0034(7)
C14 0.0561(7) 0.0661(10) 0.0481(8) 0.0005(7) 0.0207(6) 0.0174(7)
C1 0.0595(8) 0.0819(12) 0.0563(9) 0.0189(8) 0.0310(7) 0.0177(8)
C13 0.0581(8) 0.0897(13) 0.0592(10) 0.0047(8) 0.0236(7) 0.0264(9)
C2 0.0784(10) 0.0946(13) 0.0575(10) 0.0234(10) 0.0323(8) 0.0246(9)
C5 0.0790(10) 0.0930(13) 0.0618(10) 0.0284(9) 0.0419(9) 0.0175(9)
C3 0.0832(11) 0.0951(15) 0.0701(12) 0.0376(10) 0.0307(9) 0.0296(10)
C19 0.0799(11) 0.0973(15) 0.0831(14) -0.0166(10) 0.0355(10) -0.0194(11)
C15 0.0728(11) 0.0753(13) 0.1021(16) -0.0058(10) 0.0273(10) -0.0127(11)
C17 0.0596(10) 0.138(2) 0.0901(16) -0.0055(13) 0.0324(10) 0.0234(15)
C4 0.0908(12) 0.1224(18) 0.0917(15) 0.0572(13) 0.0528(11) 0.0360(13)
C18 0.0848(13) 0.140(2) 0.0911(16) 0.0060(14) 0.0478(12) -0.0147(15)
C16 0.0719(12) 0.0996(17) 0.138(2) -0.0280(12) 0.0244(13) -0.0066(16)

loop_
_atom_type_symbol
_atom_type_description
_atom_type_scat_dispersion_real
_atom_type_scat_dispersion_imag
_atom_type_scat_source
C C 0.0033 0.0016 'International Tables Vol C Tables 4.2.6.8 and 6.1.1.4'
H H 0.0000 0.0000 'International Tables Vol C Tables 4.2.6.8 and 6.1.1.4'
N N 0.0061 0.0033 'International Tables Vol C Tables 4.2.6.8 and 6.1.1.4'
O O 0.0106 0.0060 'International Tables Vol C Tables 4.2.6.8 and 6.1.1.4'

loop_
_geom_angle_atom_site_label_1
_geom_angle_atom_site_label_2
_geom_angle_atom_site_label_3
_geom_angle_site_symmetry_1
_geom_angle_site_symmetry_3
_geom_angle
_geom_angle_publ_flag
C12 O2 H3 . . 109.5 ?
C7 N1 N2 . . 117.63(11) ?
N1 N2 C10 . . 126.35(11) ?
N1 N2 C11 . . 113.56(11) ?
C10 N2 C11 . . 119.97(12) ?
N1 C7 C8 . . 121.48(12) ?
N1 C7 C6 . . 115.55(12) ?
C8 C7 C6 . . 122.96(11) ?
O1 C10 N2 . . 120.56(12) ?
O1 C10 C9 . . 124.76(13) ?
N2 C10 C9 . . 114.67(12) ?
C9 C8 C7 . . 120.84(12) ?
C9 C8 H8 . . 119.6 ?
C7 C8 H8 . . 119.6 ?
C5 C6 C1 . . 117.74(14) ?
C5 C6 C7 . . 121.72(13) ?
C1 C6 C7 . . 120.53(12) ?
C8 C9 C10 . . 118.94(13) ?
C8 C9 C13 . . 126.17(13) ?
C10 C9 C13 . . 114.88(12) ?
O2 C12 O3 . . 124.45(14) ?
O3 C12 C11 . . 123.16(12) ?
O2 C12 C11 . . 112.38(13) ?
N2 C11 C12 . . 111.36(12) ?
N2 C11 H11A . . 109.4 ?
C12 C11 H11A . . 109.4 ?
N2 C11 H11B . . 109.4 ?
C12 C11 H11B . . 109.4 ?
H11A C11 H11B . . 108.0 ?
C15 C14 C19 . . 117.36(16) ?
C15 C14 C13 . . 120.40(17) ?
C19 C14 C13 . . 122.19(17) ?
C2 C1 C6 . . 121.30(14) ?
C2 C1 H1 . . 119.4 ?
C6 C1 H1 . . 119.4 ?
C9 C13 C14 . . 116.80(13) ?
C9 C13 H13A . . 108.1 ?
C14 C13 H13A . . 108.1 ?
C9 C13 H13B . . 108.1 ?
C14 C13 H13B . . 108.1 ?
H13A C13 H13B . . 107.3 ?
C3 C2 C1 . . 120.27(16) ?
C3 C2 H2 . . 119.9 ?
C1 C2 H2 . . 119.9 ?
C6 C5 C4 . . 120.37(16) ?
C6 C5 H5 . . 119.8 ?
C4 C5 H5 . . 119.8 ?
C2 C3 C4 . . 119.18(17) ?
C2 C3 H3A . . 120.4 ?
C4 C3 H3A . . 120.4 ?
C14 C19 C18 . . 121.1(2) ?
C14 C19 H19 . . 119.5 ?
C18 C19 H19 . . 119.5 ?
C14 C15 C16 . . 120.9(2) ?
C14 C15 H15 . . 119.6 ?
C16 C15 H15 . . 119.6 ?
C16 C17 C18 . . 118.69(19) ?
C16 C17 H17 . . 120.7 ?
C18 C17 H17 . . 120.7 ?
C3 C4 C5 . . 121.14(16) ?
C3 C4 H4 . . 119.4 ?
C5 C4 H4 . . 119.4 ?
C17 C18 C19 . . 120.5(2) ?
C17 C18 H18 . . 119.8 ?
C19 C18 H18 . . 119.8 ?
C17 C16 C15 . . 121.5(2) ?
C17 C16 H16 . . 119.3 ?
C15 C16 H16 . . 119.3 ?

loop_
_geom_bond_atom_site_label_1
_geom_bond_atom_site_label_2
_geom_bond_site_symmetry_2
_geom_bond_distance
_geom_bond_publ_flag
O1 C10 . 1.2249(17) ?
O3 C12 . 1.2108(18) ?
O2 C12 . 1.3057(16) ?
O2 H3 . 0.8200 ?
N1 C7 . 1.3064(16) ?
N1 N2 . 1.3570(16) ?
N2 C10 . 1.3771(18) ?
N2 C11 . 1.4513(17) ?
C7 C8 . 1.4294(19) ?
C7 C6 . 1.4813(19) ?
C10 C9 . 1.4568(19) ?
C8 C9 . 1.342(2) ?
C8 H8 . 0.9300 ?
C6 C5 . 1.372(2) ?
C6 C1 . 1.381(2) ?
C9 C13 . 1.502(2) ?
C12 C11 . 1.494(2) ?
C11 H11A . 0.9700 ?
C11 H11B . 0.9700 ?
C14 C15 . 1.357(2) ?
C14 C19 . 1.373(3) ?
C14 C13 . 1.506(2) ?
C1 C2 . 1.375(2) ?
C1 H1 . 0.9300 ?
C13 H13A . 0.9700 ?
C13 H13B . 0.9700 ?
C2 C3 . 1.352(2) ?
C2 H2 . 0.9300 ?
C5 C4 . 1.375(3) ?
C5 H5 . 0.9300 ?
C3 C4 . 1.364(3) ?
C3 H3A . 0.9300 ?
C19 C18 . 1.376(3) ?
C19 H19 . 0.9300 ?
C15 C16 . 1.374(3) ?
C15 H15 . 0.9300 ?
C17 C16 . 1.340(4) ?
C17 C18 . 1.354(3) ?
C17 H17 . 0.9300 ?
C4 H4 . 0.9300 ?
C18 H18 . 0.9300 ?
C16 H16 . 0.9300 ?

loop_
_geom_hbond_atom_site_label_D
_geom_hbond_atom_site_label_H
_geom_hbond_atom_site_label_A
_geom_hbond_site_symmetry_A
_geom_hbond_distance_DH
_geom_hbond_distance_HA
_geom_hbond_distance_DA
_geom_hbond_angle_DHA
_geom_hbond_publ_flag
C11 H11B O1 . 0.97 2.39 2.7325(19) 100.3 yes
O2 H3 O3 3_766 0.82 1.84 2.6599(16) 176.9 yes
C5 H5 O3 3_666 0.93 2.40 3.280(2) 158.6 yes
C11 H11A O1 4_565 0.97 2.47 3.2814(19) 141.4 yes

_cod_database_fobs_code 2243345
